data_7242243
loop_
_publ_author_name
'Cheng, Fu-Hung'
'Liu, Yu-Hsiang'
'Lee, Wei-Te'
'Hu, Ji-Hong'
'Hu, Hui-Ling'
'Mahat Chhetri, Pradhumna'
'Chen, Jhy-Der'

_publ_section_title
;
 Silver(i) coordination polymers based on halogenated cyanoformamidine:
 roles of oxyanions and halogen atoms in the structural diversity
;
_journal_issue 9
_journal_name_full CrystEngComm
_journal_page_first 1961
_journal_page_last 1968
_journal_paper_doi 10.1039/D1CE00025J
_journal_volume 23
_journal_year 2021
_chemical_formula_sum 'C8 H6 Ag F N4 O3'
_chemical_formula_weight 333.04
_space_group_crystal_system triclinic
_space_group_IT_number 2
_space_group_name_Hall '-P 1'
_space_group_name_H-M_alt 'P -1'
_atom_sites_solution_hydrogens geom
_audit_creation_method SHELXL-2014/7
_audit_update_record
;
2020-07-02 deposited with the CCDC.	2021-02-02 downloaded from the CCDC.
;
_cell_angle_alpha 97.342(3)
_cell_angle_beta 94.485(3)
_cell_angle_gamma 98.505(3)
_cell_formula_units_Z 2
_cell_length_a 3.7261(2)
_cell_length_b 7.1007(4)
_cell_length_c 19.4928(11)
_cell_measurement_reflns_used 6152
_cell_measurement_temperature 296(2)
_cell_measurement_theta_max 28.37
_cell_measurement_theta_min 2.93
_cell_volume 503.40(5)
_computing_cell_refinement 'Bruker SAINT'
_computing_data_collection 'Bruker APEX2'
_computing_data_reduction 'Bruker SAINT'
_computing_molecular_graphics 'Bruker SHELXTL'
_computing_publication_material 'Bruker SHELXTL'
_computing_structure_refinement 'SHELXL-2014/7 (Sheldrick, 2014)'
_computing_structure_solution 'SHELXS-97 (Sheldrick 2008)'
_diffrn_ambient_temperature 296(2)
_diffrn_measured_fraction_theta_full 0.997
_diffrn_measured_fraction_theta_max 0.994
_diffrn_measurement_device_type 'Bruker APEX-II CCD'
_diffrn_measurement_method '\f and \w scans'
_diffrn_radiation_type MoK\a
_diffrn_radiation_wavelength 0.71073
_diffrn_reflns_av_R_equivalents 0.0204
_diffrn_reflns_av_unetI/netI 0.0238
_diffrn_reflns_Laue_measured_fraction_full 0.997
_diffrn_reflns_Laue_measured_fraction_max 0.994
_diffrn_reflns_limit_h_max 4
_diffrn_reflns_limit_h_min -4
_diffrn_reflns_limit_k_max 9
_diffrn_reflns_limit_k_min -9
_diffrn_reflns_limit_l_max 24
_diffrn_reflns_limit_l_min -26
_diffrn_reflns_number 9036
_diffrn_reflns_point_group_measured_fraction_full 0.997
_diffrn_reflns_point_group_measured_fraction_max 0.994
_diffrn_reflns_theta_full 25.242
_diffrn_reflns_theta_max 28.454
_diffrn_reflns_theta_min 2.117
_exptl_absorpt_coefficient_mu 2.020
_exptl_absorpt_correction_T_max 0.7457
_exptl_absorpt_correction_T_min 0.6225
_exptl_absorpt_correction_type multi-scan
_exptl_absorpt_process_details 'sadabs v2008/1(bruker axs, 2008)'
_exptl_crystal_colour colourless
_exptl_crystal_density_diffrn 2.197
_exptl_crystal_description Column
_exptl_crystal_F_000 324
_exptl_crystal_size_max 0.400
_exptl_crystal_size_mid 0.200
_exptl_crystal_size_min 0.200
_refine_diff_density_max 1.514
_refine_diff_density_min -0.876
_refine_diff_density_rms 0.113
_refine_ls_extinction_method none
_refine_ls_goodness_of_fit_ref 1.071
_refine_ls_hydrogen_treatment constr
_refine_ls_matrix_type full
_refine_ls_number_parameters 154
_refine_ls_number_reflns 2505
_refine_ls_number_restraints 0
_refine_ls_restrained_S_all 1.071
_refine_ls_R_factor_all 0.0487
_refine_ls_R_factor_gt 0.0383
_refine_ls_shift/su_max 0.002
_refine_ls_shift/su_mean 0.000
_refine_ls_structure_factor_coef Fsqd
_refine_ls_weighting_details 'w=1/[\s^2^(Fo^2^)+(0.0590P)^2^+0.3868P] where P=(Fo^2^+2Fc^2^)/3'
_refine_ls_weighting_scheme calc
_refine_ls_wR_factor_gt 0.0979
_refine_ls_wR_factor_ref 0.1038
_reflns_Friedel_coverage 0.000
_reflns_number_gt 2094
_reflns_number_total 2505
_reflns_threshold_expression 'I > 2\s(I)'
_cod_data_source_file d1ce00025j2.cif
_cod_data_source_block 4
_cod_depositor_comments
;
The following automatic conversions were performed:

data item '_exptl_absorpt_correction_type' value 'multi_scan' was
changed to 'multi-scan' in accordance with the
/home/data/users/saulius/crontab/automatic-downloads/rss-feeds/RSC/lib/dictionaries/cif_core.dic
dictionary named 'cif_core.dic' version 2.4.2 last updated on
2011-04-26.

Automatic conversion script
Id: cif_fix_values 7556 2019-12-06 15:28:31Z antanas 

 Adding full bibliography for 7242241--7242246.cif.
;
_cod_database_code 7242243
_shelx_shelxl_version_number 2014/7
_shelx_space_group_comment
; 
The symmetry employed for this shelxl refinement is uniquely defined 
by the following loop, which should always be used as a source of 
symmetry information in preference to the above space-group names. 
They are only intended as comments. 
;
_shelx_estimated_absorpt_t_min 0.499
_shelx_estimated_absorpt_t_max 0.688

loop_
_space_group_symop_operation_xyz
'x, y, z'
'-x, -y, -z'

loop_
_atom_site_label
_atom_site_type_symbol
_atom_site_fract_x
_atom_site_fract_y
_atom_site_fract_z
_atom_site_U_iso_or_equiv
_atom_site_adp_type
_atom_site_occupancy
_atom_site_site_symmetry_order
_atom_site_calc_flag
_atom_site_refinement_flags_posn
_atom_site_refinement_flags_adp
_atom_site_refinement_flags_occupancy
_atom_site_disorder_assembly
_atom_site_disorder_group
Ag Ag 0.83131(8) 0.85521(5) 0.55576(2) 0.04915(14) Uani 1 1 d . . . . .
F F 0.6798(9) 0.2552(5) -0.00157(13) 0.0699(8) Uani 1 1 d . . . . .
O1 O 1.4111(9) 0.8898(4) 0.66116(16) 0.0510(7) Uani 1 1 d . . . . .
O2 O 1.4801(10) 1.1504(5) 0.73538(17) 0.0614(8) Uani 1 1 d . . . . .
O3 O 1.1566(9) 1.1272(4) 0.63727(16) 0.0526(7) Uani 1 1 d . . . . .
N1 N 1.2692(9) 0.7447(5) 0.48618(15) 0.0411(7) Uani 1 1 d . . . . .
N2 N 1.2624(8) 0.4826(4) 0.39002(15) 0.0358(6) Uani 1 1 d . . . . .
N3 N 1.1796(8) 0.3561(4) 0.27590(14) 0.0303(6) Uani 1 1 d . . . . .
H3A H 1.2961 0.2678 0.2880 0.036 Uiso 1 1 calc R U . . .
N4 N 1.3542(8) 1.0586(4) 0.67914(15) 0.0324(6) Uani 1 1 d . . . . .
C1 C 1.2540(9) 0.6274(5) 0.43872(16) 0.0315(7) Uani 1 1 d . . . . .
C2 C 1.1439(9) 0.4931(5) 0.32516(17) 0.0295(6) Uani 1 1 d . . . . .
H2B H 1.0359 0.5973 0.3147 0.035 Uiso 1 1 calc R U . . .
C3 C 1.0477(8) 0.3366(5) 0.20470(16) 0.0287(6) Uani 1 1 d . . . . .
C4 C 1.0359(10) 0.1595(5) 0.16523(18) 0.0370(7) Uani 1 1 d . . . . .
H4A H 1.1108 0.0587 0.1857 0.044 Uiso 1 1 calc R U . . .
C5 C 0.9129(11) 0.1317(6) 0.09533(19) 0.0451(9) Uani 1 1 d . . . . .
H5A H 0.9058 0.0133 0.0682 0.054 Uiso 1 1 calc R U . . .
C6 C 0.8020(11) 0.2823(7) 0.06702(18) 0.0439(9) Uani 1 1 d . . . . .
C7 C 0.8102(10) 0.4587(6) 0.1047(2) 0.0416(8) Uani 1 1 d . . . . .
H7A H 0.7309 0.5578 0.0837 0.050 Uiso 1 1 calc R U . . .
C8 C 0.9380(10) 0.4884(5) 0.17445(18) 0.0362(7) Uani 1 1 d . . . . .
H8A H 0.9502 0.6085 0.2008 0.043 Uiso 1 1 calc R U . . .

loop_
_atom_site_aniso_label
_atom_site_aniso_U_11
_atom_site_aniso_U_22
_atom_site_aniso_U_33
_atom_site_aniso_U_23
_atom_site_aniso_U_13
_atom_site_aniso_U_12
Ag 0.0453(2) 0.0584(2) 0.03853(19) -0.01237(13) -0.00112(12) 0.01094(14)
F 0.083(2) 0.092(2) 0.0285(12) 0.0017(12) -0.0142(12) 0.0105(16)
O1 0.074(2) 0.0286(13) 0.0522(17) 0.0068(12) -0.0049(14) 0.0181(13)
O2 0.070(2) 0.0605(19) 0.0429(16) -0.0137(14) -0.0037(14) -0.0029(16)
O3 0.0671(19) 0.0425(15) 0.0533(17) 0.0081(13) -0.0025(14) 0.0282(14)
N1 0.0448(17) 0.0477(18) 0.0292(14) -0.0049(13) -0.0010(12) 0.0137(14)
N2 0.0446(17) 0.0347(15) 0.0272(13) -0.0032(11) -0.0017(12) 0.0132(12)
N3 0.0369(14) 0.0285(13) 0.0264(13) 0.0022(10) -0.0006(10) 0.0115(11)
N4 0.0374(15) 0.0259(13) 0.0336(14) 0.0036(11) 0.0047(11) 0.0042(11)
C1 0.0295(16) 0.0387(17) 0.0266(15) 0.0029(13) 0.0002(12) 0.0088(13)
C2 0.0295(15) 0.0288(15) 0.0309(15) 0.0039(12) 0.0031(12) 0.0067(12)
C3 0.0250(15) 0.0351(16) 0.0252(14) 0.0002(12) 0.0030(11) 0.0050(12)
C4 0.044(2) 0.0359(17) 0.0313(16) 0.0007(14) 0.0045(14) 0.0104(14)
C5 0.050(2) 0.047(2) 0.0326(18) -0.0083(16) 0.0044(15) 0.0034(17)
C6 0.042(2) 0.064(2) 0.0219(15) 0.0026(16) -0.0038(14) 0.0057(17)
C7 0.0390(19) 0.050(2) 0.0386(19) 0.0144(16) -0.0007(15) 0.0098(16)
C8 0.0389(18) 0.0363(17) 0.0344(17) 0.0063(14) 0.0006(14) 0.0100(14)

loop_
_atom_type_symbol
_atom_type_description
_atom_type_scat_dispersion_real
_atom_type_scat_dispersion_imag
_atom_type_scat_source
C C 0.0033 0.0016 'International Tables Vol C Tables 4.2.6.8 and 6.1.1.4'
H H 0.0000 0.0000 'International Tables Vol C Tables 4.2.6.8 and 6.1.1.4'
N N 0.0061 0.0033 'International Tables Vol C Tables 4.2.6.8 and 6.1.1.4'
O O 0.0106 0.0060 'International Tables Vol C Tables 4.2.6.8 and 6.1.1.4'
F F 0.0171 0.0103 'International Tables Vol C Tables 4.2.6.8 and 6.1.1.4'
Ag Ag -0.8971 1.1015 'International Tables Vol C Tables 4.2.6.8 and 6.1.1.4'

loop_
_geom_angle_atom_site_label_1
_geom_angle_atom_site_label_2
_geom_angle_atom_site_label_3
_geom_angle
_geom_angle_site_symmetry_1
_geom_angle_site_symmetry_3
_geom_angle_publ_flag
N1 Ag N1 103.80(11) . 1_455 ?
N1 Ag O3 106.12(11) . . ?
N1 Ag O3 142.39(10) 1_455 . ?
N1 Ag Ag 63.18(8) . 2_776 ?
N1 Ag Ag 94.30(8) 1_455 2_776 ?
O3 Ag Ag 79.60(7) . 2_776 ?
N4 O3 Ag 106.3(2) . . ?
C1 N1 Ag 133.8(3) . . ?
C1 N1 Ag 119.9(3) . 1_655 ?
Ag N1 Ag 103.80(11) . 1_655 ?
C1 N2 C2 119.5(3) . . ?
C2 N3 C3 127.3(3) . . ?
C2 N3 H3A 116.4 . . ?
C3 N3 H3A 116.4 . . ?
O2 N4 O3 121.3(3) . . ?
O2 N4 O1 121.8(3) . . ?
O3 N4 O1 116.8(3) . . ?
N1 C1 N2 172.6(4) . . ?
N3 C2 N2 119.5(3) . . ?
N3 C2 H2B 120.2 . . ?
N2 C2 H2B 120.2 . . ?
C4 C3 C8 120.3(3) . . ?
C4 C3 N3 117.4(3) . . ?
C8 C3 N3 122.3(3) . . ?
C3 C4 C5 120.2(3) . . ?
C3 C4 H4A 119.9 . . ?
C5 C4 H4A 119.9 . . ?
C6 C5 C4 118.4(3) . . ?
C6 C5 H5A 120.8 . . ?
C4 C5 H5A 120.8 . . ?
F C6 C7 118.7(4) . . ?
F C6 C5 118.6(4) . . ?
C7 C6 C5 122.7(3) . . ?
C6 C7 C8 119.1(3) . . ?
C6 C7 H7A 120.4 . . ?
C8 C7 H7A 120.4 . . ?
C7 C8 C3 119.2(3) . . ?
C7 C8 H8A 120.4 . . ?
C3 C8 H8A 120.4 . . ?

loop_
_geom_bond_atom_site_label_1
_geom_bond_atom_site_label_2
_geom_bond_distance
_geom_bond_site_symmetry_2
_geom_bond_publ_flag
Ag N1 2.360(3) . ?
Ag N1 2.375(3) 1_455 ?
Ag O3 2.438(3) . ?
Ag Ag 3.3673(7) 2_776 ?
F C6 1.358(4) . ?
O1 N4 1.258(4) . ?
O2 N4 1.222(4) . ?
O3 N4 1.249(4) . ?
N1 C1 1.155(4) . ?
N1 Ag 2.375(3) 1_655 ?
N2 C1 1.313(4) . ?
N2 C2 1.321(4) . ?
N3 C2 1.306(4) . ?
N3 C3 1.418(4) . ?
N3 H3A 0.8600 . ?
C2 H2B 0.9300 . ?
C3 C4 1.381(5) . ?
C3 C8 1.390(5) . ?
C4 C5 1.383(5) . ?
C4 H4A 0.9300 . ?
C5 C6 1.365(6) . ?
C5 H5A 0.9300 . ?
C6 C7 1.364(6) . ?
C7 C8 1.385(5) . ?
C7 H7A 0.9300 . ?
C8 H8A 0.9300 . ?
